data_1532464
loop_
_publ_author_name
'Tu, Thach N.'
'Nguyen, Khoa D.'
'Nguyen, Truong N.'
'Truong, Thanh'
'Phan, Nam T. S.'

_publ_section_title
;
 New topological Co2(BDC)2(DABCO) as a highly active heterogeneous
 catalyst for the amination of oxazoles via oxidative C--H/N--H couplings
;
_journal_issue 5
_journal_name_full 'Catal. Sci. Technol.'
_journal_page_first 1384
_journal_paper_doi 10.1039/C5CY01145K
_journal_volume 6
_journal_year 2016
_chemical_formula_sum 'C11 H10 Co N O4'
_chemical_formula_weight 279.13
_chemical_name_systematic VNU-10
_space_group_IT_number 191
_symmetry_cell_setting hexagonal
_symmetry_space_group_name_Hall '-P 6 2'
_symmetry_space_group_name_H-M 'P 6/m m m'
_atom_sites_solution_hydrogens geom
_atom_sites_solution_primary direct
_atom_sites_solution_secondary difmap
_audit_creation_method SHELXL-97
_audit_update_record
;
2015-05-06 deposited with the CCDC.
2015-09-21 downloaded from the CCDC.
;
_cell_angle_alpha 90.00
_cell_angle_beta 90.00
_cell_angle_gamma 120.00
_cell_formula_units_Z 6
_cell_length_a 21.5645(7)
_cell_length_b 21.5645(7)
_cell_length_c 9.4379(3)
_cell_measurement_temperature 100(2)
_cell_volume 3800.9(2)
_computing_structure_refinement 'SHELXL-97 (Sheldrick, 2008)'
_computing_structure_solution 'SHELXS-97 (Sheldrick, 2008)'
_diffrn_ambient_temperature 100(2)
_diffrn_measured_fraction_theta_full 0.999
_diffrn_measured_fraction_theta_max 0.999
_diffrn_radiation_monochromator graphite
_diffrn_radiation_source 'fine-focus sealed tube'
_diffrn_radiation_type CuK\a
_diffrn_radiation_wavelength 1.54178
_diffrn_reflns_av_R_equivalents 0.1281
_diffrn_reflns_av_sigmaI/netI 0.0314
_diffrn_reflns_limit_h_max 25
_diffrn_reflns_limit_h_min -21
_diffrn_reflns_limit_k_max 25
_diffrn_reflns_limit_k_min -25
_diffrn_reflns_limit_l_max 11
_diffrn_reflns_limit_l_min -11
_diffrn_reflns_number 25049
_diffrn_reflns_theta_full 65.15
_diffrn_reflns_theta_max 65.15
_diffrn_reflns_theta_min 2.37
_exptl_absorpt_coefficient_mu 5.333
_exptl_absorpt_correction_T_max 0.7526
_exptl_absorpt_correction_T_min 0.5341
_exptl_absorpt_correction_type multi-scan
_exptl_absorpt_process_details SADABS
_exptl_crystal_colour green
_exptl_crystal_density_diffrn 0.732
_exptl_crystal_density_method 'not measured'
_exptl_crystal_description needle
_exptl_crystal_F_000 852
_exptl_crystal_size_max 0.2
_exptl_crystal_size_mid 0.04
_exptl_crystal_size_min 0.04
_platon_squeeze_details
;
;
_refine_diff_density_max 0.322
_refine_diff_density_min -1.135
_refine_diff_density_rms 0.055
_refine_ls_extinction_method none
_refine_ls_goodness_of_fit_ref 1.129
_refine_ls_hydrogen_treatment mixed
_refine_ls_matrix_type full
_refine_ls_number_parameters 55
_refine_ls_number_reflns 1315
_refine_ls_number_restraints 2
_refine_ls_restrained_S_all 1.130
_refine_ls_R_factor_all 0.0648
_refine_ls_R_factor_gt 0.0524
_refine_ls_shift/su_max 0.093
_refine_ls_shift/su_mean 0.009
_refine_ls_structure_factor_coef Fsqd
_refine_ls_weighting_details 'calc w=1/[\s^2^(Fo^2^)+(0.0660P)^2^+3.8740P] where P=(Fo^2^+2Fc^2^)/3'
_refine_ls_weighting_scheme calc
_refine_ls_wR_factor_gt 0.1390
_refine_ls_wR_factor_ref 0.1456
_reflns_number_gt 1123
_reflns_number_total 1315
_reflns_threshold_expression >2sigma(I)
_cod_data_source_file c5cy01145k2.cif
_cod_data_source_block vnu10-sr
_cod_depositor_comments
;
The following automatic conversions were performed:

'_symmetry_cell_setting' value 'Hexagonal' changed to 'hexagonal'
according to
/usr/data/users/saulius/crontab/automatic-downloads/rss-feeds/RSC/lib/dictionaries/cif_core.dic
dictionary named 'cif_core.dic' version 2.4.2 from 2011-04-26.

Automatic conversion script
Id: cif_fix_values 3271 2015-04-21 07:52:19Z andrius 

 Adding full bibliography for 1532464.cif.
;
_cod_original_sg_symbol_H-M p6/mmm
_cod_database_code 1532464

loop_
_symmetry_equiv_pos_as_xyz
'x, y, z'
'-y, x-y, z'
'-x+y, -x, z'
'-x, -y, z'
'y, -x+y, z'
'x-y, x, z'
'y, x, -z'
'x-y, -y, -z'
'-x, -x+y, -z'
'-y, -x, -z'
'-x+y, y, -z'
'x, x-y, -z'
'-x, -y, -z'
'y, -x+y, -z'
'x-y, x, -z'
'x, y, -z'
'-y, x-y, -z'
'-x+y, -x, -z'
'-y, -x, z'
'-x+y, y, z'
'x, x-y, z'
'y, x, z'
'x-y, -y, z'
'-x, -x+y, z'

loop_
_atom_site_label
_atom_site_type_symbol
_atom_site_fract_x
_atom_site_fract_y
_atom_site_fract_z
_atom_site_U_iso_or_equiv
_atom_site_adp_type
_atom_site_occupancy
_atom_site_symmetry_multiplicity
_atom_site_calc_flag
_atom_site_refinement_flags
H3 H -0.0850(12) 0.4167(11) 0.101(4) 0.049(11) Uiso 1 1 d D
C3 C -0.0761(6) 0.4620(3) 0.0809(10) 0.0530(18) Uani 0.50 2 d SPD
C6 C -0.0371(5) 0.4260(5) 0.0812(7) 0.0530(18) Uani 0.50 1 d PD
Co1 Co 0.0000 0.5000 0.35855(8) 0.0234(3) Uani 1 4 d S
H1 H 0.0000 0.418(2) 0.097(4) 0.021(11) Uiso 1 2 d S
N1 N 0.0000 0.5000 0.1372(4) 0.0262(11) Uani 1 4 d S
O1 O 0.07648(12) 0.47305(15) 0.3818(2) 0.0429(6) Uani 1 1 d .
C2 C 0.19836(18) 0.4603(2) 0.3739(3) 0.0434(9) Uani 1 1 d .
H2 H 0.1764 0.4599 0.2864 0.052 Uiso 1 1 calc R
C5 C 0.1016(2) 0.4690(2) 0.5000 0.0310(10) Uani 1 2 d S
C7 C 0.1659(2) 0.4608(3) 0.5000 0.0315(10) Uani 1 2 d S

loop_
_atom_site_aniso_label
_atom_site_aniso_U_11
_atom_site_aniso_U_22
_atom_site_aniso_U_33
_atom_site_aniso_U_23
_atom_site_aniso_U_13
_atom_site_aniso_U_12
C3 0.051(4) 0.080(4) 0.018(3) -0.0013(14) -0.003(3) 0.026(2)
C6 0.051(4) 0.080(4) 0.018(3) -0.0013(14) -0.003(3) 0.026(2)
Co1 0.0130(4) 0.0417(5) 0.0058(5) 0.000 0.000 0.0065(2)
N1 0.019(2) 0.043(2) 0.009(2) 0.000 0.000 0.0094(11)
O1 0.0364(12) 0.0892(18) 0.0139(10) 0.0006(11) -0.0003(9) 0.0395(13)
C2 0.0427(19) 0.086(3) 0.0120(16) -0.0033(16) -0.0039(13) 0.040(2)
C5 0.026(2) 0.047(3) 0.013(2) 0.000 0.000 0.013(2)
C7 0.032(2) 0.052(3) 0.0123(19) 0.000 0.000 0.022(2)

loop_
_atom_type_symbol
_atom_type_description
_atom_type_scat_dispersion_real
_atom_type_scat_dispersion_imag
_atom_type_scat_source
C C 0.0181 0.0091 'International Tables Vol C Tables 4.2.6.8 and 6.1.1.4'
H H 0.0000 0.0000 'International Tables Vol C Tables 4.2.6.8 and 6.1.1.4'
N N 0.0311 0.0180 'International Tables Vol C Tables 4.2.6.8 and 6.1.1.4'
O O 0.0492 0.0322 'International Tables Vol C Tables 4.2.6.8 and 6.1.1.4'
Co Co -2.3653 3.6143 'International Tables Vol C Tables 4.2.6.8 and 6.1.1.4'

loop_
_geom_angle_atom_site_label_1
_geom_angle_atom_site_label_2
_geom_angle_atom_site_label_3
_geom_angle
_geom_angle_site_symmetry_1
_geom_angle_site_symmetry_3
C6 C3 C6 117.3(11) . 21_565
C6 C3 N1 60.8(5) . .
C6 C3 N1 60.8(5) 21_565 .
C6 C3 C3 90.1(5) . 16
C6 C3 C3 90.1(5) 21_565 16
N1 C3 C3 110.5(4) . 16
C6 C6 C3 121.3(5) 24 .
C6 C6 N1 62.1(4) 24 .
C3 C6 N1 63.5(6) . .
C6 C6 C6 90.001(1) 24 16
C3 C6 C6 89.9(5) . 16
N1 C6 C6 110.9(3) . 16
C6 C6 C6 47.9(4) 24 9
C3 C6 C6 110.3(5) . 9
N1 C6 C6 87.2(5) . 9
C6 C6 C6 42.1(4) 16 9
O1 Co1 O1 88.41(16) . 21_565
O1 Co1 O1 90.22(16) . 24
O1 Co1 O1 167.48(12) 21_565 24
O1 Co1 O1 167.48(12) . 4_565
O1 Co1 O1 90.22(15) 21_565 4_565
O1 Co1 O1 88.41(16) 24 4_565
O1 Co1 N1 96.26(6) . .
O1 Co1 N1 96.26(6) 21_565 .
O1 Co1 N1 96.26(6) 24 .
O1 Co1 N1 96.26(6) 4_565 .
O1 Co1 Co1 83.74(6) . 13_566
O1 Co1 Co1 83.74(6) 21_565 13_566
O1 Co1 Co1 83.74(6) 24 13_566
O1 Co1 Co1 83.74(6) 4_565 13_566
N1 Co1 Co1 180.000(1) . 13_566
C6 N1 C6 138.1(6) 4_565 .
C6 N1 C6 107.9(7) 4_565 24
C6 N1 C6 55.8(7) . 24
C6 N1 C6 55.8(7) 4_565 21_565
C6 N1 C6 107.9(7) . 21_565
C6 N1 C6 138.1(6) 24 21_565
C6 N1 C3 108.2(4) 4_565 .
C6 N1 C3 55.7(4) . .
C6 N1 C3 108.2(4) 24 .
C6 N1 C3 55.7(4) 21_565 .
C6 N1 C3 55.7(4) 4_565 4_565
C6 N1 C3 108.2(4) . 4_565
C6 N1 C3 55.7(4) 24 4_565
C6 N1 C3 108.2(4) 21_565 4_565
C3 N1 C3 139.0(8) . 4_565
C6 N1 Co1 110.9(3) 4_565 .
C6 N1 Co1 110.9(3) . .
C6 N1 Co1 110.9(3) 24 .
C6 N1 Co1 110.9(3) 21_565 .
C3 N1 Co1 110.5(4) . .
C3 N1 Co1 110.5(4) 4_565 .
C5 O1 Co1 123.9(2) . .
C2 C2 C7 120.7(2) 20 .
O1 C5 O1 124.3(4) 16_556 .
O1 C5 C7 117.8(2) 16_556 .
O1 C5 C7 117.8(2) . .
C2 C7 C2 118.6(4) 16_556 .
C2 C7 C5 120.5(2) 16_556 .
C2 C7 C5 120.5(2) . .

loop_
_geom_bond_atom_site_label_1
_geom_bond_atom_site_label_2
_geom_bond_distance
_geom_bond_site_symmetry_2
C3 C6 1.401(11) .
C3 C6 1.401(11) 21_565
C3 N1 1.517(11) .
C3 C3 1.526(19) 16
C6 C6 1.384(18) 24
C6 N1 1.480(9) .
C6 C6 1.532(13) 16
C6 C6 2.065(16) 9
Co1 O1 2.016(2) .
Co1 O1 2.016(2) 21_565
Co1 O1 2.016(2) 24
Co1 O1 2.016(2) 4_565
Co1 N1 2.089(4) .
Co1 Co1 2.6700(15) 13_566
N1 C6 1.480(9) 4_565
N1 C6 1.480(9) 24
N1 C6 1.480(9) 21_565
N1 C3 1.517(11) 4_565
O1 C5 1.261(3) .
C2 C2 1.370(6) 20
C2 C7 1.384(4) .
C5 O1 1.261(3) 16_556
C5 C7 1.484(6) .
C7 C2 1.384(4) 16_556

loop_
_platon_squeeze_void_nr
_platon_squeeze_void_average_x
_platon_squeeze_void_average_y
_platon_squeeze_void_average_z
_platon_squeeze_void_volume
_platon_squeeze_void_count_electrons
_platon_squeeze_void_content
1 -0.012 -0.010 -0.019 2476 725 ' '
